data_4512111
loop_
_publ_author_name
'Manna, Prankrishna'
'Seth, Saikat Kumar'
'Mitra, Monojit'
'Choudhury, Somnath Ray'
'Bauz\'a, Antonio'
'Frontera, Antonio'
'Mukhopadhyay, Subrata'

_publ_section_title
;
 Experimental and Computational Study of Counterintuitive
 ClO4--&#x00B7;&#x00B7;&#x00B7;ClO4--Interactions and the Interplay
 between \p+--\p and Anion&#x00B7;&#x00B7;&#x00B7;\p+Interactions
;
_journal_issue 11
_journal_name_full 'Crystal Growth &amp; Design'
_journal_page_first 5812
_journal_paper_doi 10.1021/cg5014126
_journal_volume 14
_journal_year 2014
_chemical_formula_sum 'C20 H19 Cl3 N4 O13'
_chemical_formula_weight 629.74
_chemical_name_systematic
;
 ?
;
_space_group_IT_number 14
_symmetry_cell_setting monoclinic
_symmetry_space_group_name_Hall '-P 2ybc'
_symmetry_space_group_name_H-M 'P 1 21/c 1'
_atom_sites_solution_hydrogens geom
_atom_sites_solution_primary direct
_atom_sites_solution_secondary difmap
_audit_creation_method SHELXL-97
_cell_angle_alpha 90.00
_cell_angle_beta 100.397(3)
_cell_angle_gamma 90.00
_cell_formula_units_Z 4
_cell_length_a 8.3263(8)
_cell_length_b 12.0421(11)
_cell_length_c 24.7248(19)
_cell_measurement_reflns_used 4200
_cell_measurement_temperature 150(2)
_cell_measurement_theta_max 31.8
_cell_measurement_theta_min 1.6
_cell_volume 2438.4(4)
_computing_cell_refinement 'BRUKER SMART APEX II'
_computing_data_collection 'BRUKER SMART APEX II'
_computing_data_reduction 'BRUKER AXS SAINT'
_computing_molecular_graphics 'ORTEP-3 for Windows (Version 1.06) and Platon v1.13'
_computing_publication_material 'SHELXL97 and PARST 95 (Nardelli, 1995)'
_computing_structure_refinement 'SHELXL-97 (Sheldrick, 1997)'
_computing_structure_solution 'SHELXS-97 (Sheldrick, 1990)'
_diffrn_ambient_temperature 150(2)
_diffrn_measured_fraction_theta_full 0.796
_diffrn_measured_fraction_theta_max 0.796
_diffrn_measurement_device_type 'BRUKER SMART APEX II CCD AREA DETECTOR'
_diffrn_measurement_method 'OMEGA SCAN'
_diffrn_radiation_monochromator graphite
_diffrn_radiation_source 'fine-focus sealed tube'
_diffrn_radiation_type MoK\a
_diffrn_radiation_wavelength 0.71073
_diffrn_reflns_av_R_equivalents 0.0244
_diffrn_reflns_av_sigmaI/netI 0.0218
_diffrn_reflns_limit_h_max 12
_diffrn_reflns_limit_h_min -12
_diffrn_reflns_limit_k_max 15
_diffrn_reflns_limit_k_min -17
_diffrn_reflns_limit_l_max 30
_diffrn_reflns_limit_l_min -32
_diffrn_reflns_number 27692
_diffrn_reflns_theta_full 31.88
_diffrn_reflns_theta_max 31.88
_diffrn_reflns_theta_min 1.67
_exptl_absorpt_coefficient_mu 0.456
_exptl_absorpt_correction_T_max 0.96
_exptl_absorpt_correction_T_min 0.91
_exptl_absorpt_correction_type multi-scan
_exptl_absorpt_process_details SADABS
_exptl_crystal_colour colourless
_exptl_crystal_density_diffrn 1.715
_exptl_crystal_density_method 'not measured'
_exptl_crystal_description block
_exptl_crystal_F_000 1288
_exptl_crystal_size_max 0.23
_exptl_crystal_size_mid 0.17
_exptl_crystal_size_min 0.09
_refine_diff_density_max 0.948
_refine_diff_density_min -0.623
_refine_diff_density_rms 0.080
_refine_ls_extinction_method none
_refine_ls_goodness_of_fit_ref 1.075
_refine_ls_hydrogen_treatment constr
_refine_ls_matrix_type full
_refine_ls_number_parameters 361
_refine_ls_number_reflns 6682
_refine_ls_number_restraints 0
_refine_ls_restrained_S_all 1.075
_refine_ls_R_factor_all 0.0584
_refine_ls_R_factor_gt 0.0517
_refine_ls_shift/su_max 0.000
_refine_ls_shift/su_mean 0.000
_refine_ls_structure_factor_coef Fsqd
_refine_ls_weighting_details 'calc w=1/[\s^2^(Fo^2^)+(0.0576P)^2^+3.9888P] where P=(Fo^2^+2Fc^2^)/3'
_refine_ls_weighting_scheme calc
_refine_ls_wR_factor_gt 0.1325
_refine_ls_wR_factor_ref 0.1368
_reflns_number_gt 5875
_reflns_number_total 6682
_reflns_threshold_expression >2sigma(I)
_cod_data_source_file cg5014126_si_003.cif
_cod_data_source_block y-4-revised
_cod_depositor_comments 'Adding full bibliography for 4512111.cif.'
_cod_original_sg_symbol_H-M P21/c
_cod_database_code 4512111

loop_
_symmetry_equiv_pos_as_xyz
'x, y, z'
'-x, y+1/2, -z+1/2'
'-x, -y, -z'
'x, -y-1/2, z-1/2'

loop_
_atom_site_label
_atom_site_type_symbol
_atom_site_fract_x
_atom_site_fract_y
_atom_site_fract_z
_atom_site_U_iso_or_equiv
_atom_site_adp_type
_atom_site_occupancy
_atom_site_symmetry_multiplicity
_atom_site_calc_flag
_atom_site_refinement_flags
C1 C 0.9407(3) 0.89952(17) 0.08981(9) 0.0202(4) Uani 1 1 d .
H1 H 1.0075 0.8371 0.0950 0.024 Uiso 1 1 calc R
N1 N 0.9222(2) 0.96192(16) 0.13283(8) 0.0228(4) Uani 1 1 d .
H1N H 0.9730 0.9429 0.1649 0.027 Uiso 1 1 calc R
C2 C 0.8277(3) 1.05303(19) 0.12831(10) 0.0251(5) Uani 1 1 d .
H2 H 0.8176 1.0942 0.1593 0.030 Uiso 1 1 calc R
C3 C 0.7464(3) 1.08460(18) 0.07751(11) 0.0263(5) Uani 1 1 d .
H3 H 0.6808 1.1477 0.0737 0.032 Uiso 1 1 calc R
C4 C 0.7625(3) 1.02192(18) 0.03179(10) 0.0221(4) Uani 1 1 d .
H4 H 0.7076 1.0430 -0.0028 0.027 Uiso 1 1 calc R
C5 C 0.8610(2) 0.92711(16) 0.03743(9) 0.0170(4) Uani 1 1 d .
C6 C 0.8847(2) 0.85623(16) -0.00964(9) 0.0175(4) Uani 1 1 d .
C7 C 0.8122(3) 0.88175(18) -0.06311(9) 0.0196(4) Uani 1 1 d .
H7 H 0.7467 0.9445 -0.0704 0.024 Uiso 1 1 calc R
C8 C 0.8382(2) 0.81269(17) -0.10575(9) 0.0192(4) Uani 1 1 d .
C9 C 0.9385(3) 0.71989(17) -0.09266(9) 0.0190(4) Uani 1 1 d .
H9 H 0.9577 0.6713 -0.1200 0.023 Uiso 1 1 calc R
C10 C 1.0094(2) 0.70129(17) -0.03794(9) 0.0176(4) Uani 1 1 d .
N2 N 0.9819(2) 0.76765(14) 0.00289(7) 0.0178(3) Uani 1 1 d .
C11 C 1.1219(2) 0.60638(17) -0.02136(9) 0.0178(4) Uani 1 1 d .
C12 C 1.1572(3) 0.52646(18) -0.05840(9) 0.0211(4) Uani 1 1 d .
H12 H 1.1104 0.5318 -0.0954 0.025 Uiso 1 1 calc R
C13 C 1.2614(3) 0.43925(19) -0.04031(10) 0.0237(4) Uani 1 1 d .
H13 H 1.2837 0.3857 -0.0650 0.028 Uiso 1 1 calc R
C14 C 1.3315(3) 0.43220(19) 0.01407(10) 0.0253(5) Uani 1 1 d .
H14 H 1.4016 0.3739 0.0267 0.030 Uiso 1 1 calc R
N3 N 1.2973(3) 0.51135(18) 0.04915(8) 0.0271(4) Uani 1 1 d .
H3N H 1.3427 0.5067 0.0832 0.033 Uiso 1 1 calc R
C15 C 1.1964(3) 0.59634(19) 0.03351(9) 0.0228(4) Uani 1 1 d .
H15 H 1.1760 0.6485 0.0592 0.027 Uiso 1 1 calc R
C16 C 0.7615(3) 0.83774(18) -0.16363(9) 0.0211(4) Uani 1 1 d .
C17 C 0.6363(3) 0.9162(2) -0.17575(11) 0.0293(5) Uani 1 1 d .
H17 H 0.6021 0.9555 -0.1475 0.035 Uiso 1 1 calc R
C18 C 0.5642(3) 0.9351(2) -0.22927(11) 0.0336(5) Uani 1 1 d .
H18 H 0.4815 0.9877 -0.2373 0.040 Uiso 1 1 calc R
N4 N 0.6121(3) 0.8785(2) -0.26978(9) 0.0347(5) Uani 1 1 d .
H4N H 0.5634 0.8898 -0.3031 0.042 Uiso 1 1 calc R
C19 C 0.7332(4) 0.8049(3) -0.26028(11) 0.0399(6) Uani 1 1 d .
H19 H 0.7651 0.7675 -0.2895 0.048 Uiso 1 1 calc R
C20 C 0.8111(3) 0.7840(2) -0.20755(10) 0.0337(6) Uani 1 1 d .
H20 H 0.8973 0.7338 -0.2012 0.040 Uiso 1 1 calc R
Cl1 Cl 0.39934(6) 0.84488(4) 0.34634(2) 0.01843(12) Uani 1 1 d .
O1 O 0.4209(2) 0.96060(13) 0.36263(7) 0.0289(4) Uani 1 1 d .
O2 O 0.2304(2) 0.81394(15) 0.34263(8) 0.0291(4) Uani 1 1 d .
O3 O 0.4980(2) 0.77793(15) 0.38803(7) 0.0274(4) Uani 1 1 d .
O4 O 0.4490(2) 0.82909(16) 0.29426(7) 0.0325(4) Uani 1 1 d .
Cl2 Cl 0.48273(6) 0.80255(4) 0.09693(2) 0.02476(13) Uani 1 1 d .
O5 O 0.4927(3) 0.69045(15) 0.11701(8) 0.0413(5) Uani 1 1 d .
O6 O 0.5214(3) 0.8038(2) 0.04264(9) 0.0496(6) Uani 1 1 d .
O7 O 0.5942(3) 0.87111(18) 0.13383(11) 0.0482(6) Uani 1 1 d .
O8 O 0.3197(2) 0.84470(19) 0.09423(9) 0.0422(5) Uani 1 1 d .
Cl3 Cl 0.12045(7) 0.58733(5) 0.18679(2) 0.02593(13) Uani 1 1 d .
O9 O 0.1737(3) 0.6356(2) 0.23896(9) 0.0560(6) Uani 1 1 d .
O10 O 0.0448(4) 0.6666(2) 0.14742(10) 0.0576(7) Uani 1 1 d .
O11 O 0.2533(4) 0.5346(3) 0.16768(10) 0.0732(9) Uani 1 1 d .
O12 O 0.0039(5) 0.5017(3) 0.18869(12) 0.0912(13) Uani 1 1 d .
O1W O 1.0846(4) 0.8843(2) 0.22648(9) 0.0694(9) Uani 1 1 d .
H2W H 1.0792 0.9180 0.2586 0.104 Uiso 1 1 d R
H1W H 1.1585 0.8392 0.2283 0.104 Uiso 1 1 d R

loop_
_atom_site_aniso_label
_atom_site_aniso_U_11
_atom_site_aniso_U_22
_atom_site_aniso_U_33
_atom_site_aniso_U_23
_atom_site_aniso_U_13
_atom_site_aniso_U_12
C1 0.0197(10) 0.0195(9) 0.0207(10) 0.0019(8) 0.0019(8) -0.0004(7)
N1 0.0238(9) 0.0253(9) 0.0190(9) -0.0008(7) 0.0027(7) -0.0032(7)
C2 0.0280(11) 0.0222(9) 0.0272(12) -0.0066(9) 0.0108(9) -0.0050(8)
C3 0.0252(11) 0.0189(9) 0.0361(13) -0.0002(9) 0.0093(9) 0.0025(8)
C4 0.0206(10) 0.0203(9) 0.0245(11) 0.0048(8) 0.0017(8) 0.0020(8)
C5 0.0160(9) 0.0166(8) 0.0180(10) 0.0012(7) 0.0024(7) -0.0014(7)
C6 0.0154(9) 0.0177(8) 0.0192(10) -0.0001(7) 0.0029(7) -0.0028(7)
C7 0.0160(9) 0.0209(9) 0.0216(10) 0.0007(8) 0.0023(8) -0.0012(7)
C8 0.0159(9) 0.0213(9) 0.0202(10) 0.0011(8) 0.0021(7) -0.0036(7)
C9 0.0186(9) 0.0196(9) 0.0188(10) -0.0012(7) 0.0033(8) -0.0032(7)
C10 0.0163(9) 0.0188(8) 0.0176(10) -0.0003(7) 0.0030(7) -0.0050(7)
N2 0.0165(8) 0.0186(7) 0.0181(8) -0.0003(6) 0.0022(6) -0.0025(6)
C11 0.0157(9) 0.0196(9) 0.0176(10) 0.0014(7) 0.0018(7) -0.0042(7)
C12 0.0221(10) 0.0231(9) 0.0177(10) 0.0012(8) 0.0029(8) -0.0008(8)
C13 0.0232(10) 0.0234(10) 0.0249(11) -0.0001(8) 0.0053(8) 0.0013(8)
C14 0.0195(10) 0.0240(10) 0.0316(12) 0.0084(9) 0.0026(9) 0.0004(8)
N3 0.0264(10) 0.0322(10) 0.0202(9) 0.0023(8) -0.0026(7) -0.0017(8)
C15 0.0247(11) 0.0249(10) 0.0178(10) -0.0006(8) 0.0012(8) -0.0026(8)
C16 0.0186(10) 0.0226(9) 0.0215(11) 0.0027(8) 0.0017(8) -0.0049(8)
C17 0.0317(12) 0.0245(10) 0.0303(13) 0.0017(9) 0.0014(10) 0.0013(9)
C18 0.0313(13) 0.0296(12) 0.0361(14) 0.0087(11) -0.0039(10) 0.0003(10)
N4 0.0326(11) 0.0445(13) 0.0235(10) 0.0113(9) -0.0044(8) -0.0035(10)
C19 0.0413(15) 0.0575(18) 0.0194(12) 0.0020(12) 0.0018(10) 0.0082(13)
C20 0.0321(13) 0.0463(15) 0.0217(12) 0.0020(11) 0.0022(10) 0.0109(11)
Cl1 0.0206(2) 0.0178(2) 0.0165(2) -0.00004(17) 0.00238(17) 0.00117(17)
O1 0.0407(10) 0.0170(7) 0.0302(9) -0.0009(6) 0.0100(7) -0.0014(7)
O2 0.0194(8) 0.0340(9) 0.0326(9) -0.0004(7) 0.0011(7) -0.0003(7)
O3 0.0263(8) 0.0276(8) 0.0261(9) 0.0053(7) -0.0016(7) 0.0040(7)
O4 0.0446(11) 0.0337(9) 0.0219(9) -0.0020(7) 0.0134(7) 0.0029(8)
Cl2 0.0195(2) 0.0196(2) 0.0339(3) 0.0034(2) 0.0013(2) -0.00113(18)
O5 0.0631(14) 0.0196(8) 0.0344(10) 0.0044(7) -0.0093(9) -0.0005(8)
O6 0.0548(14) 0.0554(14) 0.0418(12) 0.0128(10) 0.0176(10) 0.0127(11)
O7 0.0343(11) 0.0367(11) 0.0689(15) -0.0074(11) -0.0033(10) -0.0134(9)
O8 0.0265(10) 0.0467(12) 0.0527(13) 0.0023(10) 0.0051(9) 0.0076(8)
Cl3 0.0280(3) 0.0295(3) 0.0196(3) -0.0005(2) 0.0025(2) -0.0071(2)
O9 0.0588(15) 0.0695(16) 0.0341(12) -0.0220(11) -0.0065(10) 0.0039(12)
O10 0.091(2) 0.0419(12) 0.0369(12) 0.0070(10) 0.0035(12) 0.0189(13)
O11 0.0787(19) 0.107(2) 0.0344(13) -0.0073(14) 0.0111(12) 0.0470(18)
O12 0.112(3) 0.111(3) 0.0479(15) 0.0124(16) 0.0049(16) -0.081(2)
O1W 0.101(2) 0.0766(18) 0.0217(10) -0.0072(11) -0.0125(12) 0.0514(17)

loop_
_atom_type_symbol
_atom_type_description
_atom_type_scat_dispersion_real
_atom_type_scat_dispersion_imag
_atom_type_scat_source
C C 0.0033 0.0016 'International Tables Vol C Tables 4.2.6.8 and 6.1.1.4'
H H 0.0000 0.0000 'International Tables Vol C Tables 4.2.6.8 and 6.1.1.4'
N N 0.0061 0.0033 'International Tables Vol C Tables 4.2.6.8 and 6.1.1.4'
O O 0.0106 0.0060 'International Tables Vol C Tables 4.2.6.8 and 6.1.1.4'
Cl Cl 0.1484 0.1585 'International Tables Vol C Tables 4.2.6.8 and 6.1.1.4'

loop_
_geom_angle_atom_site_label_1
_geom_angle_atom_site_label_2
_geom_angle_atom_site_label_3
_geom_angle
N1 C1 C5 120.4(2)
N1 C1 H1 119.8
C5 C1 H1 119.8
C1 N1 C2 123.0(2)
C1 N1 H1N 118.5
C2 N1 H1N 118.5
N1 C2 C3 119.3(2)
N1 C2 H2 120.4
C3 C2 H2 120.4
C2 C3 C4 119.5(2)
C2 C3 H3 120.2
C4 C3 H3 120.2
C3 C4 C5 120.3(2)
C3 C4 H4 119.8
C5 C4 H4 119.8
C1 C5 C4 117.55(19)
C1 C5 C6 119.09(18)
C4 C5 C6 123.35(19)
N2 C6 C7 122.55(19)
N2 C6 C5 115.85(18)
C7 C6 C5 121.60(19)
C6 C7 C8 119.4(2)
C6 C7 H7 120.3
C8 C7 H7 120.3
C7 C8 C9 118.1(2)
C7 C8 C16 120.6(2)
C9 C8 C16 121.3(2)
C10 C9 C8 118.96(19)
C10 C9 H9 120.5
C8 C9 H9 120.5
N2 C10 C9 122.41(19)
N2 C10 C11 115.82(18)
C9 C10 C11 121.77(19)
C10 N2 C6 118.59(19)
C15 C11 C12 118.1(2)
C15 C11 C10 118.88(19)
C12 C11 C10 123.05(19)
C13 C12 C11 120.3(2)
C13 C12 H12 119.8
C11 C12 H12 119.8
C14 C13 C12 119.7(2)
C14 C13 H13 120.1
C12 C13 H13 120.1
N3 C14 C13 119.0(2)
N3 C14 H14 120.5
C13 C14 H14 120.5
C15 N3 C14 123.2(2)
C15 N3 H3N 118.4
C14 N3 H3N 118.4
N3 C15 C11 119.7(2)
N3 C15 H15 120.2
C11 C15 H15 120.2
C20 C16 C17 117.5(2)
C20 C16 C8 121.4(2)
C17 C16 C8 121.1(2)
C18 C17 C16 120.0(2)
C18 C17 H17 120.0
C16 C17 H17 120.0
N4 C18 C17 120.2(2)
N4 C18 H18 119.9
C17 C18 H18 119.9
C18 N4 C19 121.9(2)
C18 N4 H4N 119.0
C19 N4 H4N 119.0
N4 C19 C20 120.2(3)
N4 C19 H19 119.9
C20 C19 H19 119.9
C19 C20 C16 120.1(3)
C19 C20 H20 119.9
C16 C20 H20 119.9
O4 Cl1 O2 110.18(11)
O4 Cl1 O3 110.36(11)
O2 Cl1 O3 108.91(11)
O4 Cl1 O1 109.56(11)
O2 Cl1 O1 109.61(11)
O3 Cl1 O1 108.18(11)
O5 Cl2 O6 108.93(14)
O5 Cl2 O7 109.27(13)
O6 Cl2 O7 111.03(15)
O5 Cl2 O8 110.04(14)
O6 Cl2 O8 108.77(14)
O7 Cl2 O8 108.79(14)
O9 Cl3 O12 111.83(18)
O9 Cl3 O10 112.05(16)
O12 Cl3 O10 106.7(2)
O9 Cl3 O11 110.55(16)
O12 Cl3 O11 105.2(2)
O10 Cl3 O11 110.17(17)
H2W O1W H1W 114.0

loop_
_geom_bond_atom_site_label_1
_geom_bond_atom_site_label_2
_geom_bond_distance
C1 N1 1.334(3)
C1 C5 1.385(3)
C1 H1 0.9300
N1 C2 1.343(3)
N1 H1N 0.8600
C2 C3 1.369(4)
C2 H2 0.9300
C3 C4 1.386(3)
C3 H3 0.9300
C4 C5 1.398(3)
C4 H4 0.9300
C5 C6 1.485(3)
C6 N2 1.341(3)
C6 C7 1.385(3)
C7 C8 1.390(3)
C7 H7 0.9300
C8 C9 1.398(3)
C8 C16 1.489(3)
C9 C10 1.393(3)
C9 H9 0.9300
C10 N2 1.339(3)
C10 C11 1.488(3)
C11 C15 1.391(3)
C11 C12 1.396(3)
C12 C13 1.384(3)
C12 H12 0.9300
C13 C14 1.368(3)
C13 H13 0.9300
C14 N3 1.353(3)
C14 H14 0.9300
N3 C15 1.336(3)
N3 H3N 0.8600
C15 H15 0.9300
C16 C20 1.389(3)
C16 C17 1.399(3)
C17 C18 1.370(4)
C17 H17 0.9300
C18 N4 1.331(4)
C18 H18 0.9300
N4 C19 1.331(4)
N4 H4N 0.8600
C19 C20 1.371(4)
C19 H19 0.9300
C20 H20 0.9300
Cl1 O4 1.4343(17)
Cl1 O2 1.4421(17)
Cl1 O3 1.4430(17)
Cl1 O1 1.4527(17)
Cl2 O5 1.4355(18)
Cl2 O6 1.436(2)
Cl2 O7 1.439(2)
Cl2 O8 1.440(2)
Cl3 O9 1.411(2)
Cl3 O12 1.422(3)
Cl3 O10 1.427(2)
Cl3 O11 1.427(3)
O1W H2W 0.9010
O1W H1W 0.8159

loop_
_geom_hbond_atom_site_label_D
_geom_hbond_atom_site_label_H
_geom_hbond_atom_site_label_A
_geom_hbond_distance_DH
_geom_hbond_distance_HA
_geom_hbond_distance_DA
_geom_hbond_angle_DHA
_geom_hbond_site_symmetry_A
N1 H1N O1W 0.86 1.78 2.633(3) 171.2 .
O1W H1W O9 0.82 2.47 3.088(4) 133.7 1_655
O1W H2W O12 0.90 1.88 2.738(4) 159.8 2_655
N3 H3N O11 0.86 2.36 3.031(3) 134.6 1_655
N3 H3N O1 0.86 2.24 2.965(3) 141.7 2_745
N4 H4N O1 0.86 2.35 2.978(3) 130.7 3_675
N4 H4N O5 0.86 2.18 2.917(3) 143.1 4_575
C1 H1 O10 0.93 2.42 3.194(3) 140.9 1_655
C2 H2 O9 0.93 2.55 3.431(3) 157.9 2_655
C3 H3 O3 0.93 2.47 3.303(3) 149.8 2_655
C12 H12 O12 0.93 2.37 3.276(4) 166.2 3_665
C14 H14 O3 0.93 2.42 3.176(3) 138.7 2_745
C1 H1 N2 0.93 2.40 2.743(3) 101.6 .
C15 H15 N2 0.93 2.41 2.744(3) 101.2 .

loop_
_geom_torsion_atom_site_label_1
_geom_torsion_atom_site_label_2
_geom_torsion_atom_site_label_3
_geom_torsion_atom_site_label_4
_geom_torsion
C5 C1 N1 C2 0.0(3)
C1 N1 C2 C3 -0.3(3)
N1 C2 C3 C4 0.2(3)
C2 C3 C4 C5 0.0(3)
N1 C1 C5 C4 0.2(3)
N1 C1 C5 C6 179.75(18)
C3 C4 C5 C1 -0.2(3)
C3 C4 C5 C6 -179.7(2)
C1 C5 C6 N2 1.1(3)
C4 C5 C6 N2 -179.39(19)
C1 C5 C6 C7 -177.96(19)
C4 C5 C6 C7 1.5(3)
N2 C6 C7 C8 1.0(3)
C5 C6 C7 C8 179.98(18)
C6 C7 C8 C9 -0.4(3)
C6 C7 C8 C16 179.81(18)
C7 C8 C9 C10 -0.8(3)
C16 C8 C9 C10 178.96(18)
C8 C9 C10 N2 1.6(3)
C8 C9 C10 C11 -177.86(18)
C9 C10 N2 C6 -1.2(3)
C11 C10 N2 C6 178.38(17)
C7 C6 N2 C10 -0.2(3)
C5 C6 N2 C10 -179.24(17)
N2 C10 C11 C15 -3.4(3)
C9 C10 C11 C15 176.14(19)
N2 C10 C11 C12 176.79(19)
C9 C10 C11 C12 -3.7(3)
C15 C11 C12 C13 1.0(3)
C10 C11 C12 C13 -179.18(19)
C11 C12 C13 C14 -0.7(3)
C12 C13 C14 N3 -0.1(3)
C13 C14 N3 C15 0.7(3)
C14 N3 C15 C11 -0.4(3)
C12 C11 C15 N3 -0.4(3)
C10 C11 C15 N3 179.74(19)
C7 C8 C16 C20 166.8(2)
C9 C8 C16 C20 -13.0(3)
C7 C8 C16 C17 -13.4(3)
C9 C8 C16 C17 166.8(2)
C20 C16 C17 C18 1.9(4)
C8 C16 C17 C18 -177.9(2)
C16 C17 C18 N4 0.5(4)
C17 C18 N4 C19 -2.0(4)
C18 N4 C19 C20 1.1(5)
N4 C19 C20 C16 1.5(5)
C17 C16 C20 C19 -2.9(4)
C8 C16 C20 C19 176.9(3)
